data_2215339
loop_
_publ_author_name
'Yang, Shu-Ping'
'Han, Li-Jun'
'Wang, Da-Qi'
'Zhao, Cui'

_publ_section_title
;
 4-Methoxy-<i>N</i>-(3,4-methylenedioxybenzyl)aniline
;
_journal_coeditor_code AT2401
_journal_issue 10
_journal_name_full 'Acta Crystallographica Section E'
_journal_page_first o4100
_journal_page_last o4100
_journal_paper_doi 10.1107/S1600536807045527
_journal_volume 63
_journal_year 2007
_chemical_formula_iupac 'C15 H15 N O3'
_chemical_formula_moiety 'C15 H15 N O3'
_chemical_formula_sum 'C15 H15 N O3'
_chemical_formula_weight 257.28
_chemical_melting_point 339
_chemical_name_systematic
;
4-Methoxy-<i>N</i>-(3,4-methylenedioxybenzyl)aniline
;
_space_group_IT_number 60
_symmetry_cell_setting orthorhombic
_symmetry_space_group_name_Hall '-P 2n 2ab'
_symmetry_space_group_name_H-M 'P b c n'
_atom_sites_solution_hydrogens geom
_atom_sites_solution_primary direct
_atom_sites_solution_secondary difmap
_audit_creation_method SHELXL97
_cell_angle_alpha 90.00
_cell_angle_beta 90.00
_cell_angle_gamma 90.00
_cell_formula_units_Z 8
_cell_length_a 54.050(3)
_cell_length_b 7.3530(10)
_cell_length_c 6.4830(9)
_cell_measurement_reflns_used 2390
_cell_measurement_temperature 298(2)
_cell_measurement_theta_max 21.655
_cell_measurement_theta_min 2.791
_cell_volume 2576.5(5)
_computing_cell_refinement 'SAINT (Siemens, 1996)'
_computing_data_collection 'SMART (Siemens, 1996)'
_computing_data_reduction 'SAINT (Siemens, 1996)'
_computing_molecular_graphics 'SHELXTL (Sheldrick, 1997b)'
_computing_publication_material 'SHELXTL (Sheldrick, 1997b)'
_computing_structure_refinement 'SHELXL97 (Sheldrick, 1997a)'
_computing_structure_solution 'SHELXS97 (Sheldrick, 1997a)'
_diffrn_ambient_temperature 298(2)
_diffrn_measured_fraction_theta_full 0.968
_diffrn_measured_fraction_theta_max 0.968
_diffrn_measurement_device_type 'Bruker SMART CCD area-detector'
_diffrn_measurement_method '\f and \w'
_diffrn_radiation_monochromator graphite
_diffrn_radiation_source 'fine-focus sealed tube'
_diffrn_radiation_type MoK\a
_diffrn_radiation_wavelength 0.71073
_diffrn_reflns_av_R_equivalents 0.0605
_diffrn_reflns_av_sigmaI/netI 0.0600
_diffrn_reflns_limit_h_max 41
_diffrn_reflns_limit_h_min -64
_diffrn_reflns_limit_k_max 8
_diffrn_reflns_limit_k_min -8
_diffrn_reflns_limit_l_max 7
_diffrn_reflns_limit_l_min -6
_diffrn_reflns_number 9965
_diffrn_reflns_theta_full 25.01
_diffrn_reflns_theta_max 25.01
_diffrn_reflns_theta_min 1.51
_diffrn_standards_number 0
_exptl_absorpt_coefficient_mu 0.093
_exptl_absorpt_correction_T_max 0.9594
_exptl_absorpt_correction_T_min 0.9533
_exptl_absorpt_correction_type multi-scan
_exptl_absorpt_process_details '(SADABS; Sheldrick, 1996)'
_exptl_crystal_colour colourless
_exptl_crystal_density_diffrn 1.327
_exptl_crystal_density_method 'not measured'
_exptl_crystal_description block
_exptl_crystal_F_000 1088
_exptl_crystal_size_max 0.52
_exptl_crystal_size_mid 0.49
_exptl_crystal_size_min 0.45
_refine_diff_density_max 0.276
_refine_diff_density_min -0.286
_refine_ls_extinction_method none
_refine_ls_goodness_of_fit_ref 1.069
_refine_ls_hydrogen_treatment constr
_refine_ls_matrix_type full
_refine_ls_number_parameters 173
_refine_ls_number_reflns 2201
_refine_ls_number_restraints 0
_refine_ls_restrained_S_all 1.069
_refine_ls_R_factor_all 0.1264
_refine_ls_R_factor_gt 0.0938
_refine_ls_shift/su_max 0.000
_refine_ls_shift/su_mean 0.000
_refine_ls_structure_factor_coef Fsqd
_refine_ls_weighting_details 'calc w = 1/[\s^2^(Fo^2^)+(0.044P)^2^+7.8609P] where P=(Fo^2^+2Fc^2^)/3'
_refine_ls_weighting_scheme calc
_refine_ls_wR_factor_gt 0.1985
_refine_ls_wR_factor_ref 0.2144
_reflns_number_gt 1478
_reflns_number_total 2201
_reflns_threshold_expression I>2\s(I)
_cod_data_source_file at2401.cif
_cod_data_source_block I
_cod_database_code 2215339
_cod_database_fobs_code 2215339

loop_
_symmetry_equiv_pos_as_xyz
'x, y, z'
'-x+1/2, -y+1/2, z+1/2'
'x+1/2, -y+1/2, -z'
'-x, y, -z+1/2'
'-x, -y, -z'
'x-1/2, y-1/2, -z-1/2'
'-x-1/2, y-1/2, z'
'x, -y, z-1/2'

loop_
_atom_site_type_symbol
_atom_site_label
_atom_site_fract_x
_atom_site_fract_y
_atom_site_fract_z
_atom_site_U_iso_or_equiv
_atom_site_adp_type
_atom_site_calc_flag
_atom_site_refinement_flags
_atom_site_occupancy
N N1 0.37308(6) 0.2577(5) 0.7958(6) 0.0443(10) Uani d . 1
H H1A 0.3836 0.2220 0.8954 0.053 Uiso calc PR 0.50
H H1B 0.3765 0.3751 0.7687 0.053 Uiso calc PR 0.50
O O1 0.47087(6) 0.1691(6) 0.6437(6) 0.0680(12) Uani d . 1
O O2 0.47446(6) 0.3279(5) 0.3376(6) 0.0621(11) Uani d . 1
O O3 0.27794(6) 0.2373(5) 1.1237(6) 0.0570(10) Uani d . 1
C C1 0.37902(8) 0.1547(6) 0.6126(7) 0.0457(12) Uani d . 1
H H1C 0.3668 0.1788 0.5067 0.055 Uiso calc R 1
H H1D 0.3786 0.0257 0.6440 0.055 Uiso calc R 1
C C2 0.40408(8) 0.2046(6) 0.5346(7) 0.0366(10) Uani d . 1
C C3 0.42537(8) 0.1544(6) 0.6460(7) 0.0436(11) Uani d . 1
H H3 0.4242 0.0916 0.7701 0.052 Uiso calc R 1
C C4 0.44761(8) 0.2016(6) 0.5649(7) 0.0396(11) Uani d . 1
C C5 0.45004(8) 0.2954(6) 0.3819(7) 0.0419(11) Uani d . 1
C C6 0.42980(9) 0.3458(7) 0.2706(8) 0.0507(13) Uani d . 1
H H6 0.4312 0.4090 0.1469 0.061 Uiso calc R 1
C C7 0.40707(8) 0.2980(6) 0.3510(8) 0.0456(12) Uani d . 1
H H7 0.3930 0.3305 0.2776 0.055 Uiso calc R 1
C C8 0.48742(10) 0.2496(9) 0.5030(10) 0.0771(19) Uani d . 1
H H8A 0.4970 0.3425 0.5727 0.093 Uiso calc R 1
H H8B 0.4988 0.1582 0.4512 0.093 Uiso calc R 1
C C9 0.34927(7) 0.2513(6) 0.8788(7) 0.0344(10) Uani d . 1
C C10 0.34322(8) 0.3562(6) 1.0500(7) 0.0383(11) Uani d . 1
H H10 0.3553 0.4287 1.1099 0.046 Uiso calc R 1
C C11 0.31982(8) 0.3557(6) 1.1336(7) 0.0421(11) Uani d . 1
H H11 0.3163 0.4286 1.2472 0.051 Uiso calc R 1
C C12 0.30174(8) 0.2492(6) 1.0509(7) 0.0396(11) Uani d . 1
C C13 0.30695(8) 0.1451(6) 0.8808(7) 0.0429(11) Uani d . 1
H H13 0.2945 0.0744 0.8220 0.051 Uiso calc R 1
C C14 0.33044(8) 0.1440(6) 0.7956(7) 0.0402(11) Uani d . 1
H H14 0.3337 0.0711 0.6816 0.048 Uiso calc R 1
C C15 0.27188(10) 0.3404(9) 1.3020(9) 0.0772(19) Uani d . 1
H H15A 0.2819 0.3011 1.4157 0.116 Uiso calc R 1
H H15B 0.2547 0.3230 1.3352 0.116 Uiso calc R 1
H H15C 0.2749 0.4670 1.2755 0.116 Uiso calc R 1

loop_
_atom_site_aniso_label
_atom_site_aniso_U_11
_atom_site_aniso_U_22
_atom_site_aniso_U_33
_atom_site_aniso_U_12
_atom_site_aniso_U_13
_atom_site_aniso_U_23
N1 0.034(2) 0.052(2) 0.047(2) -0.0017(17) -0.0002(18) -0.011(2)
O1 0.0409(19) 0.098(3) 0.065(2) -0.0062(19) -0.0082(19) 0.034(2)
O2 0.0409(19) 0.087(3) 0.058(2) -0.0027(18) 0.0128(18) 0.022(2)
O3 0.0356(18) 0.075(2) 0.060(2) -0.0044(16) 0.0113(16) -0.013(2)
C1 0.048(3) 0.046(3) 0.043(3) -0.003(2) -0.003(2) -0.007(2)
C2 0.038(2) 0.034(2) 0.038(2) -0.0043(19) 0.000(2) -0.003(2)
C3 0.048(3) 0.048(3) 0.034(2) 0.000(2) 0.004(2) 0.010(2)
C4 0.037(2) 0.044(3) 0.038(3) 0.002(2) 0.0003(19) 0.003(2)
C5 0.040(3) 0.043(3) 0.043(3) 0.000(2) 0.005(2) 0.006(2)
C6 0.053(3) 0.051(3) 0.048(3) 0.001(2) 0.002(2) 0.016(3)
C7 0.039(2) 0.047(3) 0.050(3) 0.007(2) -0.003(2) 0.003(2)
C8 0.042(3) 0.107(5) 0.082(4) -0.008(3) 0.005(3) 0.037(4)
C9 0.034(2) 0.034(2) 0.035(2) 0.0020(18) -0.002(2) 0.002(2)
C10 0.042(3) 0.036(2) 0.037(2) -0.002(2) -0.008(2) -0.005(2)
C11 0.042(3) 0.047(3) 0.037(2) 0.006(2) -0.004(2) -0.006(2)
C12 0.034(2) 0.041(3) 0.043(3) 0.002(2) -0.001(2) -0.003(2)
C13 0.034(2) 0.048(3) 0.046(3) -0.005(2) -0.002(2) -0.009(2)
C14 0.039(2) 0.044(3) 0.037(3) 0.000(2) 0.003(2) -0.015(2)
C15 0.056(3) 0.098(5) 0.077(4) -0.002(3) 0.026(3) -0.030(4)

loop_
_atom_type_symbol
_atom_type_description
_atom_type_scat_dispersion_real
_atom_type_scat_dispersion_imag
_atom_type_scat_source
C C 0.0033 0.0016 'International Tables Vol C Tables 4.2.6.8 and 6.1.1.4'
H H 0.0000 0.0000 'International Tables Vol C Tables 4.2.6.8 and 6.1.1.4'
N N 0.0061 0.0033 'International Tables Vol C Tables 4.2.6.8 and 6.1.1.4'
O O 0.0106 0.0060 'International Tables Vol C Tables 4.2.6.8 and 6.1.1.4'

loop_
_geom_angle_atom_site_label_1
_geom_angle_atom_site_label_2
_geom_angle_atom_site_label_3
_geom_angle_site_symmetry_1
_geom_angle_site_symmetry_3
_geom_angle
C9 N1 C1 . . 120.3(4)
C9 N1 H1A . . 107.3
C1 N1 H1A . . 107.3
C9 N1 H1B . . 107.3
C1 N1 H1B . . 107.3
H1A N1 H1B . . 106.9
C4 O1 C8 . . 105.5(4)
C5 O2 C8 . . 104.4(4)
C12 O3 C15 . . 117.5(4)
N1 C1 C2 . . 110.6(4)
N1 C1 H1C . . 109.5
C2 C1 H1C . . 109.5
N1 C1 H1D . . 109.5
C2 C1 H1D . . 109.5
H1C C1 H1D . . 108.1
C7 C2 C3 . . 118.4(4)
C7 C2 C1 . . 121.3(4)
C3 C2 C1 . . 120.2(4)
C4 C3 C2 . . 117.3(4)
C4 C3 H3 . . 121.4
C2 C3 H3 . . 121.4
C3 C4 O1 . . 128.4(4)
C3 C4 C5 . . 123.1(4)
O1 C4 C5 . . 108.6(4)
C6 C5 O2 . . 127.9(4)
C6 C5 C4 . . 121.0(4)
O2 C5 C4 . . 111.1(4)
C5 C6 C7 . . 116.5(4)
C5 C6 H6 . . 121.8
C7 C6 H6 . . 121.8
C6 C7 C2 . . 123.7(4)
C6 C7 H7 . . 118.1
C2 C7 H7 . . 118.1
O2 C8 O1 . . 110.5(4)
O2 C8 O2 . 4_655 73.1(3)
O1 C8 O2 . 4_655 165.9(5)
O2 C8 O1 . 4_656 162.5(4)
O1 C8 O1 . 4_656 84.7(3)
O2 C8 O1 4_655 4_656 94.30(17)
O2 C8 H8A . . 109.6
O1 C8 H8A . . 109.6
O2 C8 H8A 4_655 . 81.0
O1 C8 H8A 4_656 . 55.3
O2 C8 H8B . . 109.6
O1 C8 H8B . . 109.6
O2 C8 H8B 4_655 . 57.1
O1 C8 H8B 4_656 . 71.4
H8A C8 H8B . . 108.1
C10 C9 N1 . . 120.4(4)
C10 C9 C14 . . 116.8(4)
N1 C9 C14 . . 122.8(4)
C11 C10 C9 . . 122.0(4)
C11 C10 H10 . . 119.0
C9 C10 H10 . . 119.0
C12 C11 C10 . . 120.4(4)
C12 C11 H11 . . 119.8
C10 C11 H11 . . 119.8
C11 C12 C13 . . 119.4(4)
C11 C12 O3 . . 125.0(4)
C13 C12 O3 . . 115.7(4)
C12 C13 C14 . . 120.8(4)
C12 C13 H13 . . 119.6
C14 C13 H13 . . 119.6
C13 C14 C9 . . 120.7(4)
C13 C14 H14 . . 119.6
C9 C14 H14 . . 119.6
O3 C15 H15A . . 109.5
O3 C15 H15B . . 109.5
H15A C15 H15B . . 109.5
O3 C15 H15C . . 109.5
H15A C15 H15C . . 109.5
H15B C15 H15C . . 109.5

loop_
_geom_bond_atom_site_label_1
_geom_bond_atom_site_label_2
_geom_bond_site_symmetry_2
_geom_bond_distance
N1 C9 . 1.396(5)
N1 C1 . 1.445(6)
N1 H1A . 0.9000
N1 H1B . 0.9000
O1 C4 . 1.378(5)
O1 C8 . 1.408(6)
O2 C5 . 1.371(5)
O2 C8 . 1.405(6)
O3 C12 . 1.373(5)
O3 C15 . 1.420(6)
C1 C2 . 1.491(6)
C1 H1C . 0.9700
C1 H1D . 0.9700
C2 C7 . 1.384(6)
C2 C3 . 1.408(6)
C3 C4 . 1.357(6)
C3 H3 . 0.9300
C4 C5 . 1.379(6)
C5 C6 . 1.362(6)
C6 C7 . 1.380(6)
C6 H6 . 0.9300
C7 H7 . 0.9300
C8 O2 4_655 3.074(7)
C8 O1 4_656 3.267(7)
C8 H8A . 0.9700
C8 H8B . 0.9700
C9 C10 . 1.391(6)
C9 C14 . 1.396(6)
C10 C11 . 1.376(6)
C10 H10 . 0.9300
C11 C12 . 1.362(6)
C11 H11 . 0.9300
C12 C13 . 1.371(6)
C13 C14 . 1.385(6)
C13 H13 . 0.9300
C14 H14 . 0.9300
C15 H15A . 0.9600
C15 H15B . 0.9600
C15 H15C . 0.9600

loop_
_geom_hbond_atom_site_label_D
_geom_hbond_atom_site_label_H
_geom_hbond_atom_site_label_A
_geom_hbond_site_symmetry_A
_geom_hbond_distance_DH
_geom_hbond_distance_HA
_geom_hbond_distance_DA
_geom_hbond_angle_DHA
_geom_hbond_publ_flag
C15 H15B O3 2 0.96 2.61 3.454(6) 146.8 n
C3 H3 Cg1 8_556 0.93 2.82 3.64(2) 148.2 y
C6 H6 Cg1 8_565 0.93 2.75 3.55(2) 144.8 y
C11 H11 Cg2 8_566 0.93 2.80 3.63(2) 149.5 y
C14 H14 Cg2 8 0.93 2.76 3.59(2) 149.0 y

loop_
_geom_torsion_atom_site_label_1
_geom_torsion_atom_site_label_2
_geom_torsion_atom_site_label_3
_geom_torsion_atom_site_label_4
_geom_torsion_site_symmetry_4
_geom_torsion
C9 N1 C1 C2 . 171.2(4)
N1 C1 C2 C7 . -111.3(5)
N1 C1 C2 C3 . 69.7(5)
C7 C2 C3 C4 . 0.0(6)
C1 C2 C3 C4 . 179.0(4)
C2 C3 C4 O1 . 179.8(5)
C2 C3 C4 C5 . 0.3(7)
C8 O1 C4 C3 . -178.6(5)
C8 O1 C4 C5 . 0.9(6)
C8 O2 C5 C6 . 179.2(5)
C8 O2 C5 C4 . -0.1(6)
C3 C4 C5 C6 . -0.4(7)
O1 C4 C5 C6 . -179.9(5)
C3 C4 C5 O2 . 179.0(4)
O1 C4 C5 O2 . -0.5(5)
O2 C5 C6 C7 . -179.2(5)
C4 C5 C6 C7 . 0.1(7)
C5 C6 C7 C2 . 0.2(7)
C3 C2 C7 C6 . -0.2(7)
C1 C2 C7 C6 . -179.3(4)
C5 O2 C8 O1 . 0.7(7)
C5 O2 C8 O2 4_655 166.3(3)
C5 O2 C8 O1 4_656 -148.4(13)
C4 O1 C8 O2 . -1.0(7)
C4 O1 C8 O2 4_655 -103.3(15)
C4 O1 C8 O1 4_656 170.0(3)
C1 N1 C9 C10 . -177.3(4)
C1 N1 C9 C14 . 1.8(7)
N1 C9 C10 C11 . 178.8(4)
C14 C9 C10 C11 . -0.4(7)
C9 C10 C11 C12 . 0.8(7)
C10 C11 C12 C13 . -1.3(7)
C10 C11 C12 O3 . 179.2(4)
C15 O3 C12 C11 . -1.7(7)
C15 O3 C12 C13 . 178.9(5)
C11 C12 C13 C14 . 1.5(7)
O3 C12 C13 C14 . -179.0(4)
C12 C13 C14 C9 . -1.1(7)
C10 C9 C14 C13 . 0.5(7)
N1 C9 C14 C13 . -178.6(4)
